data_2312152
loop_
_publ_author_name
'Fredrickson, Rie T.'
'Fredrickson, Daniel C.'

_publ_section_title
;
 As predicted and more: modulated channel occupation in YZn<sub>5+x</sub>.
;
_journal_coeditor_code DK5117SUP1
_journal_issue 4
_journal_name_full 'Acta crystallographica Section B, Structural science, crystal engineering and materials'
_journal_paper_doi 10.1107/S2052520623005292
_journal_volume 79
_journal_year 2023
_chemical_formula_analytical 'Y1 Zn5.26(3)'
_chemical_formula_structural 'Y1 Zn5.217'
_chemical_formula_sum 'Y Zn5.217'
_chemical_formula_weight 431
_space_group_IT_number 163
_space_group_name_Hall '-P 3 2c'
_space_group_name_H-M_alt 'P -3 1 c'
_space_group_ssg_name P-31c(1/31/3\g)00s
_symmetry_cell_setting trigonal
_audit_creation_method 'Jana2006 Version : 23/05/2022'
_cell_angle_alpha 90
_cell_angle_beta 90
_cell_angle_gamma 120
_cell_formula_units_Z 6
_cell_length_a 8.88110(10)
_cell_length_b 8.88110(10)
_cell_length_c 9.20570(10)
_cell_measurement_reflns_used 5676
_cell_measurement_temperature 293
_cell_measurement_theta_max 27.4200
_cell_measurement_theta_min 3.4420
_cell_modulation_dimension 1
_cell_volume 628.812(12)
_computing_cell_refinement
;
CrysAlisPro, Agilent Technologies,
Version 1.171.37.35 (release 13-08-2014 CrysAlis171 .NET)
(compiled Aug 13 2014,18:06:01)
;
_computing_data_collection
;
CrysAlisPro, Agilent Technologies,
Version 1.171.37.35 (release 13-08-2014 CrysAlis171 .NET)
(compiled Aug 13 2014,18:06:01)
;
_computing_data_reduction
;
CrysAlisPro, Agilent Technologies,
Version 1.171.37.35 (release 13-08-2014 CrysAlis171 .NET)
(compiled Aug 13 2014,18:06:01)
;
_computing_molecular_graphics
;
Brandenburg, K. & Putz, H. (2005). DIAMOND Version 3.
Crystal Impact GbR, Postfach 1251, D-53002 Bonn, Germany.
;
_computing_structure_solution
;
Petricek, V., Dusek, M. & Palatinus L. (2014). Z. Kristallogr. 229(5), 345-352.

Palatinus L. & Chapuis G. (2007). J. Appl. Cryst. 40, 786-790.
;
_diffrn_ambient_temperature 293
_diffrn_detector Eos
_diffrn_detector_area_resol_mean 16.1500
_diffrn_measured_fraction_theta_full 0.98
_diffrn_measured_fraction_theta_max 0.96
_diffrn_measurement_device 'four-circle diffractometer'
_diffrn_measurement_device_type 'Oxford Diffraction CCD'
_diffrn_measurement_method 'Oxford Diffraction CCD'
_diffrn_radiation_monochromator graphite
_diffrn_radiation_probe x-ray
_diffrn_radiation_source 'X-ray tube'
_diffrn_radiation_type 'Mo K\a'
_diffrn_radiation_wavelength 0.71073
_diffrn_reflns_av_R_equivalents 0.0555
_diffrn_reflns_av_unetI/netI 0.0192
_diffrn_reflns_limit_h_max 11
_diffrn_reflns_limit_h_min -11
_diffrn_reflns_limit_index_m_1_max 1
_diffrn_reflns_limit_index_m_1_min -1
_diffrn_reflns_limit_k_max 11
_diffrn_reflns_limit_k_min -11
_diffrn_reflns_limit_l_max 12
_diffrn_reflns_limit_l_min -12
_diffrn_reflns_number 24896
_diffrn_reflns_theta_full 27.69
_diffrn_reflns_theta_max 27.87
_diffrn_reflns_theta_min 3.27
_diffrn_source 'Enhance (Mo) X-ray Source'
_diffrn_source_current 40
_diffrn_source_power x-ray
_diffrn_source_voltage 50
_exptl_absorpt_coefficient_mu 42.899
_exptl_absorpt_correction_T_max 0.125
_exptl_absorpt_correction_T_min 0.024
_exptl_absorpt_correction_type analytical
_exptl_absorpt_process_details
;
CrysAlisPro, Agilent Technologies,
Version 1.171.37.35 (release 13-08-2014 CrysAlis171 .NET)
(compiled Aug 13 2014,18:06:01)
Analytical numeric absorption correction using a multifaceted crystal
model based on expressions derived by R.C. Clark & J.S. Reid.
(Clark, R. C. & Reid, J. S. (1995). Acta Cryst. A51, 887-897)
Empirical absorption correction using spherical harmonics,
implemented in SCALE3 ABSPACK scaling algorithm.
;
_exptl_crystal_colour 'metallic grey'
_exptl_crystal_density_diffrn 6.8286
_exptl_crystal_description prism
_exptl_crystal_F_000 1173
_exptl_crystal_size_max 0.193
_exptl_crystal_size_mid 0.137
_exptl_crystal_size_min 0.092
_refine_diff_density_max 4.73
_refine_diff_density_min -4.90
_refine_ls_extinction_coef 330(30)
_refine_ls_extinction_method 'B-C type 1 Gaussian isotropic (Becker & Coppens, 1974)'
_refine_ls_goodness_of_fit_gt 1.94
_refine_ls_goodness_of_fit_ref 1.53
_refine_ls_number_constraints 1
_refine_ls_number_parameters 91
_refine_ls_number_reflns 1450
_refine_ls_number_restraints 0
_refine_ls_R_factor_all 0.0560
_refine_ls_R_factor_gt 0.0272
_refine_ls_shift/su_max 0.0141
_refine_ls_shift/su_mean 0.0020
_refine_ls_structure_factor_coef Fsqd
_refine_ls_weighting_details w=1/(\s^2^(I)+0.0004I^2^)
_refine_ls_weighting_scheme sigma
_refine_ls_wR_factor_gt 0.0788
_refine_ls_wR_factor_ref 0.0876
_reflns_number_gt 777
_reflns_number_total 1450
_reflns_threshold_expression I>3\s(I)
_cod_data_source_file dk5117sup1.cif
_cod_data_source_block I
_cod_depositor_comments
;
The following automatic conversions were performed:

data item '_diffrn_radiation_probe' value 'X-ray' was changed to
'x-ray' in accordance with the
/home/data/users/saulius/crontab/automatic-downloads/rss-feeds/IUCr/lib/dictionaries/cif_core.dic
dictionary named 'cif_core.dic' version 2.4.2 last updated on
2011-04-26.

Automatic conversion script
Id: cif_fix_values 8170 2020-07-09 18:12:32Z antanas 
;
_cod_original_formula_sum 'Y1 Zn5.217'
_cod_database_code 2312152

loop_
_space_group_symop_id
_space_group_symop_operation_xyz
1 x,y,z
2 -y,x-y,z
3 -x+y,-x,z
4 -y,-x,-z+0.5
5 x,x-y,-z+0.5
6 -x+y,y,-z+0.5
7 -x,-y,-z
8 y,-x+y,-z
9 x-y,x,-z
10 y,x,z+0.5
11 -x,-x+y,z+0.5
12 x-y,-y,z+0.5

loop_
_space_group_symop_ssg_id
_space_group_symop_ssg_operation_algebraic
1 x1,x2,x3,x4
2 -x2,x1-x2,x3,-x2+x4
3 -x1+x2,-x1,x3,-x1+x4
4 -x2,-x1,-x3+1/2,-x4+1/2
5 -x1+x2,x2,-x3+1/2,x2-x4+1/2
6 x1,x1-x2,-x3+1/2,x1-x4+1/2
7 -x1,-x2,-x3,-x4
8 x2,-x1+x2,-x3,x2-x4
9 x1-x2,x1,-x3,x1-x4
10 x2,x1,x3+1/2,x4+1/2
11 x1-x2,-x2,x3+1/2,-x2+x4+1/2
12 -x1,-x1+x2,x3+1/2,-x1+x4+1/2

loop_
_atom_site_label
_atom_site_type_symbol
_atom_site_fract_x
_atom_site_fract_y
_atom_site_fract_z
_atom_site_adp_type
_atom_site_U_iso_or_equiv
_atom_site_site_symmetry_multiplicity
_atom_site_occupancy
_atom_site_calc_flag
_atom_site_refinement_flags
_atom_site_disorder_assembly
_atom_site_disorder_group
Y1 Y 0.61475(10) 0.80738(5) 0.25 Uani 0.0107(3) 6 1 d . . .
Zn1 Zn 0.86508(10) 0.43254(5) 0.25 Uani 0.0117(3) 6 1 d . . .
Zn2 Zn 0.666667 0.333333 0.51174(10) Uani 0.0122(3) 4 1 d . . .
Zn3 Zn 1 0.5 0.5 Uani 0.0123(6) 6 1 d . . .
Zn4 Zn 0.8383(2) 0.67858(8) 0.41030(6) Uani 0.0139(5) 12 1 d . . .
Zn5 Zn 1 1 0 Uani 0.0196(12) 2 0.988(4) d . . .
Zn6 Zn 1 1 0.25 Uani 0.0140(9) 2 0.664(4) d . . .

loop_
_atom_site_aniso_label
_atom_site_aniso_type_symbol
_atom_site_aniso_U_11
_atom_site_aniso_U_22
_atom_site_aniso_U_33
_atom_site_aniso_U_12
_atom_site_aniso_U_13
_atom_site_aniso_U_23
Y1 Y 0.0123(4) 0.0104(3) 0.0102(3) 0.00617(19) 0 0.0067(7)
Zn1 Zn 0.0118(4) 0.0130(3) 0.0099(4) 0.0059(2) 0 0.0002(12)
Zn2 Zn 0.0115(3) 0.0115(3) 0.0134(5) 0.00577(16) 0 0
Zn3 Zn 0.0115(4) 0.0122(9) 0.0108(4) 0.0040(9) -0.0017(3) 0.0004(11)
Zn4 Zn 0.0162(8) 0.0147(4) 0.0140(3) 0.0102(7) 0.0002(8) 0.0006(2)
Zn5 Zn 0.0149(6) 0.0149(6) 0.029(3) 0.0074(3) 0 0
Zn6 Zn 0.0144(7) 0.0144(7) 0.013(2) 0.0072(4) 0 0

loop_
_atom_site_displace_Fourier_atom_site_label
_atom_site_displace_Fourier_axis
_atom_site_displace_Fourier_wave_vector_seq_id
_atom_site_displace_Fourier_param_cos
_atom_site_displace_Fourier_param_sin
Y1 x 1 0.0102(3) 0.00386(10)
Y1 y 1 0.00417(17) 0.0044(2)
Y1 z 1 0.00062(7) -0.00165(19)
Zn1 x 1 -0.00096(12) -0.0021(3)
Zn1 y 1 -0.0035(5) 0.00028(17)
Zn1 z 1 -0.0008(2) 0.00036(10)
Zn2 x 1 -0.0048(3) -0.0014(2)
Zn2 y 1 -0.0036(3) 0.0035(3)
Zn2 z 1 0 0
Zn3 x 1 0 -0.0039(3)
Zn3 y 1 0 -0.0020(3)
Zn3 z 1 0 0.0014(2)
Zn4 x 1 -0.0039(2) -0.0035(2)
Zn4 y 1 -0.0094(2) -0.0043(2)
Zn4 z 1 -0.00357(19) 0.00202(19)

loop_
_atom_site_displace_special_func_atom_site_label
_atom_site_displace_special_func_sawtooth_ax
_atom_site_displace_special_func_sawtooth_ay
_atom_site_displace_special_func_sawtooth_az
_atom_site_displace_special_func_sawtooth_c
_atom_site_displace_special_func_sawtooth_w
? ? ? ? ? ?

loop_
_atom_site_Fourier_wave_vector_seq_id
_jana_atom_site_fourier_wave_vector_q1_coeff
1 1

loop_
_atom_site_occ_special_func_atom_site_label
_atom_site_occ_special_func_crenel_c
_atom_site_occ_special_func_crenel_w
Zn5 0.5 0.988(4)
Zn6 0.75 0.664(4)

loop_
_atom_site_U_Fourier_atom_site_label
_atom_site_U_Fourier_tens_elem
_atom_site_U_Fourier_wave_vector_seq_id
_atom_site_U_Fourier_param_cos
_atom_site_U_Fourier_param_sin
Y1 U11 1 0.0036(9) 0.0014(4)
Y1 U22 1 0.001(3) -0.0005(7)
Y1 U33 1 0.0006(10) 0.0002(4)
Y1 U12 1 0.0022(6) -0.0002(7)
Y1 U13 1 0.0001(3) -0.0004(8)
Y1 U23 1 -0.0013(18) -0.0007(5)
Zn1 U11 1 -0.0001(5) -0.0002(12)
Zn1 U22 1 0.002(2) -0.0011(9)
Zn1 U33 1 0.0002(5) 0.0003(12)
Zn1 U12 1 0.002(2) -0.0010(7)
Zn1 U13 1 -0.0002(9) 0.0001(4)
Zn1 U23 1 0.0000(7) 0.0004(8)
Zn2 U11 1 0.0011(12) -0.0007(9)
Zn2 U22 1 0.0001(11) 0.0013(9)
Zn2 U33 1 0 0
Zn2 U12 1 0.0011(7) 0.0006(13)
Zn2 U13 1 -0.0008(12) 0.0004(11)
Zn2 U23 1 -0.0001(14) 0.0009(9)
Zn3 U11 1 0.0025(13) 0
Zn3 U22 1 0.0004(13) 0
Zn3 U33 1 -0.0042(12) 0
Zn3 U12 1 0.0016(11) 0
Zn3 U13 1 0.0000(12) 0
Zn3 U23 1 -0.0008(11) 0
Zn4 U11 1 -0.0019(10) 0.0001(10)
Zn4 U22 1 -0.0017(9) 0.0035(10)
Zn4 U33 1 0.0005(9) -0.0039(10)
Zn4 U12 1 -0.0012(8) 0.0015(8)
Zn4 U13 1 -0.0003(8) 0.0001(8)
Zn4 U23 1 -0.0012(7) 0.0014(7)

loop_
_atom_type_symbol
_atom_type_scat_dispersion_real
_atom_type_scat_dispersion_imag
_atom_type_scat_source
Y -2.7962 3.5667 'International Tables Vol C tables 4.2.6.8 and 6.1.1.1'
Zn 0.2839 1.4301 'International Tables Vol C tables 4.2.6.8 and 6.1.1.1'

loop_
_cell_wave_vector_seq_id
_cell_wave_vector_x
_cell_wave_vector_y
_cell_wave_vector_z
1 0.333333 0.333333 0.304100

loop_
_exptl_crystal_face_index_h
_exptl_crystal_face_index_k
_exptl_crystal_face_index_l
_exptl_crystal_face_perp_dist
7 -12 3 0.0564
11 -10 -1 0.0531
7 3 -7 0.0496
-12 5 4 0.0372
-1 11 2 0.0686
-8 1 10 0.0691
7 -8 -9 0.0207
3 -12 -4 0.0338
-7 6 -10 0.0777
11 -3 6 0.0985
-11 1 -2 0.0492
-1 9 7 0.0592

loop_
_geom_angle_atom_site_label_1
_geom_angle_atom_site_label_2
_geom_angle_atom_site_label_3
_geom_angle_site_ssg_symmetry_1
_geom_angle_site_ssg_symmetry_2
_geom_angle_site_ssg_symmetry_3
_geom_angle_av
_geom_angle_min
_geom_angle_max
_geom_angle_publ_flag
Y1 Y1 Y1 2_6655 . 3_5655 60.01(5) 58.63(5) 61.39(6) ?
Y1 Y1 Zn1 2_6655 . 2_6555 113.38(6) 110.88(6) 115.85(6) ?
Y1 Y1 Zn1 2_6655 . 3_6755 53.37(6) 52.26(6) 54.47(7) ?
Y1 Y1 Zn2 2_6655 . 7_6665 52.55(6) 51.45(6) 53.64(6) ?
Y1 Y1 Zn2 2_6655 . 10_5545 52.54(6) 51.97(6) 53.09(6) ?
Y1 Y1 Zn3 2_6655 . 2_6555 96.01(7) 94.05(7) 97.94(7) ?
Y1 Y1 Zn3 2_6655 . 3_6755 55.61(7) 54.73(7) 56.48(7) ?
Y1 Y1 Zn3 2_6655 . 4_6755 55.60(6) 54.85(6) 56.35(6) ?
Y1 Y1 Zn3 2_6655 . 5_6555 96.00(8) 94.58(9) 97.40(9) ?
Y1 Y1 Zn4 2_6655 . . 145.17(6) 142.80(6) 147.48(6) ?
Y1 Y1 Zn4 2_6655 . 3_6755 97.90(9) 95.96(9) 99.79(9) ?
Y1 Y1 Zn4 2_6655 . 5_6555 145.34(6) 143.41(6) 147.26(6) ?
Y1 Y1 Zn4 2_6655 . 6_5655 97.76(9) 95.94(9) 99.52(9) ?
Y1 Y1 Zn4 2_6655 . 8_5665 97.64(7) 96.66(7) 98.61(7) ?
Y1 Y1 Zn4 2_6655 . 10_5545 97.79(7) 96.72(6) 98.87(6) ?
Y1 Y1 Zn5 2_6655 . . 133.47(9) 125.50(7) 141.41(10) ?
Y1 Y1 Zn5 2_6655 . 4_7755 133.41(9) 125.34(8) 141.27(10) ?
Y1 Y1 Zn6 2_6655 . . 149.32(7) 149.21(8) 149.42(7) ?
Y1 Y1 Zn1 3_5655 . 2_6555 53.37(5) 52.26(5) 54.47(5) ?
Y1 Y1 Zn1 3_5655 . 3_6755 113.38(8) 110.88(9) 115.86(9) ?
Y1 Y1 Zn2 3_5655 . 7_6665 52.54(4) 51.97(4) 53.09(4) ?
Y1 Y1 Zn2 3_5655 . 10_5545 52.55(4) 51.45(4) 53.64(5) ?
Y1 Y1 Zn3 3_5655 . 2_6555 55.60(5) 54.85(5) 56.35(5) ?
Y1 Y1 Zn3 3_5655 . 3_6755 96.00(7) 94.58(7) 97.40(7) ?
Y1 Y1 Zn3 3_5655 . 4_6755 96.01(6) 94.05(6) 97.94(7) ?
Y1 Y1 Zn3 3_5655 . 5_6555 55.61(6) 54.73(6) 56.48(6) ?
Y1 Y1 Zn4 3_5655 . . 97.76(6) 95.94(6) 99.52(6) ?
Y1 Y1 Zn4 3_5655 . 3_6755 145.34(8) 143.41(8) 147.26(7) ?
Y1 Y1 Zn4 3_5655 . 5_6555 97.90(7) 95.96(6) 99.79(7) ?
Y1 Y1 Zn4 3_5655 . 6_5655 145.17(7) 142.80(8) 147.48(7) ?
Y1 Y1 Zn4 3_5655 . 8_5665 97.79(5) 96.72(5) 98.87(5) ?
Y1 Y1 Zn4 3_5655 . 10_5545 97.64(5) 96.66(5) 98.61(5) ?
Y1 Y1 Zn5 3_5655 . . 133.49(9) 125.41(7) 141.35(10) ?
Y1 Y1 Zn5 3_5655 . 4_7755 133.39(9) 125.44(8) 141.34(10) ?
Y1 Y1 Zn6 3_5655 . . 149.32(8) 149.20(9) 149.42(8) ?
Zn1 Y1 Zn1 2_6555 . 3_6755 166.74(9) 163.15(9) 170.32(10) ?
Zn1 Y1 Zn2 2_6555 . 7_6665 85.35(7) 84.07(7) 86.60(7) ?
Zn1 Y1 Zn2 2_6555 . 10_5545 85.35(7) 83.94(6) 86.73(6) ?
Zn1 Y1 Zn3 2_6555 . 2_6555 45.93(7) 45.34(7) 46.50(7) ?
Zn1 Y1 Zn3 2_6555 . 3_6755 129.33(7) 127.91(7) 130.74(8) ?
Zn1 Y1 Zn3 2_6555 . 4_6755 129.32(7) 128.04(6) 130.53(6) ?
Zn1 Y1 Zn3 2_6555 . 5_6555 45.92(6) 45.52(6) 46.32(7) ?
Zn1 Y1 Zn4 2_6555 . . 51.85(6) 50.81(5) 52.87(5) ?
Zn1 Y1 Zn4 2_6555 . 3_6755 138.11(10) 134.79(10) 141.48(9) ?
Zn1 Y1 Zn4 2_6555 . 5_6555 51.90(6) 50.87(8) 52.89(8) ?
Zn1 Y1 Zn4 2_6555 . 6_5655 138.12(10) 134.68(10) 141.58(10) ?
Zn1 Y1 Zn4 2_6555 . 8_5665 91.19(8) 90.52(8) 91.88(8) ?
Zn1 Y1 Zn4 2_6555 . 10_5545 90.86(7) 90.51(8) 91.23(8) ?
Zn1 Y1 Zn5 2_6555 . . 95.27(7) 93.53(7) 97.34(7) ?
Zn1 Y1 Zn5 2_6555 . 4_7755 95.29(7) 93.65(6) 97.19(7) ?
Zn1 Y1 Zn6 2_6555 . . 95.82(8) 94.84(8) 97.45(7) ?
Zn1 Y1 Zn2 3_6755 . 7_6665 85.35(8) 83.94(9) 86.73(9) ?
Zn1 Y1 Zn2 3_6755 . 10_5545 85.35(8) 84.07(9) 86.60(9) ?
Zn1 Y1 Zn3 3_6755 . 2_6555 129.32(9) 128.04(9) 130.53(9) ?
Zn1 Y1 Zn3 3_6755 . 3_6755 45.92(6) 45.52(7) 46.32(7) ?
Zn1 Y1 Zn3 3_6755 . 4_6755 45.93(6) 45.34(6) 46.50(6) ?
Zn1 Y1 Zn3 3_6755 . 5_6555 129.33(9) 127.91(9) 130.74(9) ?
Zn1 Y1 Zn4 3_6755 . . 138.12(7) 134.68(8) 141.58(7) ?
Zn1 Y1 Zn4 3_6755 . 3_6755 51.90(8) 50.87(8) 52.89(8) ?
Zn1 Y1 Zn4 3_6755 . 5_6555 138.11(7) 134.79(7) 141.48(7) ?
Zn1 Y1 Zn4 3_6755 . 6_5655 51.85(8) 50.81(8) 52.87(8) ?
Zn1 Y1 Zn4 3_6755 . 8_5665 90.86(8) 90.51(8) 91.23(8) ?
Zn1 Y1 Zn4 3_6755 . 10_5545 91.19(7) 90.52(7) 91.88(7) ?
Zn1 Y1 Zn5 3_6755 . . 95.30(6) 93.65(6) 97.19(7) ?
Zn1 Y1 Zn5 3_6755 . 4_7755 95.27(6) 93.54(6) 97.34(7) ?
Zn1 Y1 Zn6 3_6755 . . 95.82(7) 94.84(8) 97.49(6) ?
Zn2 Y1 Zn2 7_6665 . 10_5545 90.78(6) 89.55(7) 92.00(7) ?
Zn2 Y1 Zn3 7_6665 . 2_6555 47.11(9) 46.48(9) 47.73(9) ?
Zn2 Y1 Zn3 7_6665 . 3_6755 47.11(6) 46.39(7) 47.83(7) ?
Zn2 Y1 Zn3 7_6665 . 4_6755 107.89(9) 106.15(10) 109.61(10) ?
Zn2 Y1 Zn3 7_6665 . 5_6555 107.89(7) 106.54(7) 109.22(7) ?
Zn2 Y1 Zn4 7_6665 . . 92.88(7) 91.79(8) 93.95(8) ?
Zn2 Y1 Zn4 7_6665 . 3_6755 93.08(7) 91.87(7) 94.26(7) ?
Zn2 Y1 Zn4 7_6665 . 5_6555 136.46(9) 134.45(9) 138.42(9) ?
Zn2 Y1 Zn4 7_6665 . 6_5655 136.45(11) 134.22(11) 138.63(11) ?
Zn2 Y1 Zn4 7_6665 . 8_5665 53.53(5) 52.63(5) 54.47(5) ?
Zn2 Y1 Zn4 7_6665 . 10_5545 144.31(7) 143.17(8) 145.42(8) ?
Zn2 Y1 Zn5 7_6665 . . 171.51(12) 160.61(14) 179.92(10) ?
Zn2 Y1 Zn5 7_6665 . 4_7755 97.30(11) 86.99(9) 109.10(14) ?
Zn2 Y1 Zn6 7_6665 . . 134.29(15) 126.64(15) 143.05(15) ?
Zn2 Y1 Zn3 10_5545 . 2_6555 107.89(6) 106.15(6) 109.61(6) ?
Zn2 Y1 Zn3 10_5545 . 3_6755 107.89(10) 106.54(10) 109.22(11) ?
Zn2 Y1 Zn3 10_5545 . 4_6755 47.11(6) 46.48(6) 47.73(6) ?
Zn2 Y1 Zn3 10_5545 . 5_6555 47.11(9) 46.39(9) 47.83(9) ?
Zn2 Y1 Zn4 10_5545 . . 136.45(9) 134.22(8) 138.63(8) ?
Zn2 Y1 Zn4 10_5545 . 3_6755 136.46(11) 134.45(11) 138.42(10) ?
Zn2 Y1 Zn4 10_5545 . 5_6555 93.08(8) 91.87(7) 94.26(7) ?
Zn2 Y1 Zn4 10_5545 . 6_5655 92.88(7) 91.79(6) 93.95(6) ?
Zn2 Y1 Zn4 10_5545 . 8_5665 144.31(7) 143.17(7) 145.42(7) ?
Zn2 Y1 Zn4 10_5545 . 10_5545 53.53(5) 52.63(6) 54.47(6) ?
Zn2 Y1 Zn5 10_5545 . . 97.40(11) 87.07(8) 109.23(14) ?
Zn2 Y1 Zn5 10_5545 . 4_7755 171.59(11) 160.78(14) 180 ?
Zn2 Y1 Zn6 10_5545 . . 134.41(15) 126.73(15) 143.17(16) ?
Zn3 Y1 Zn3 2_6555 . 3_6755 84.02(6) 83.36(6) 84.68(7) ?
Zn3 Y1 Zn3 2_6555 . 4_6755 149.18(7) 146.40(7) 151.92(8) ?
Zn3 Y1 Zn3 2_6555 . 5_6555 87.85(6) 86.93(6) 88.76(6) ?
Zn3 Y1 Zn4 2_6555 . . 50.13(5) 49.34(4) 50.86(4) ?
Zn3 Y1 Zn4 2_6555 . 3_6755 106.17(6) 104.55(5) 107.81(5) ?
Zn3 Y1 Zn4 2_6555 . 5_6555 90.88(7) 89.53(7) 92.23(8) ?
Zn3 Y1 Zn4 2_6555 . 6_5655 159.08(7) 156.23(7) 161.91(6) ?
Zn3 Y1 Zn4 2_6555 . 8_5665 50.04(6) 49.23(6) 50.88(6) ?
Zn3 Y1 Zn4 2_6555 . 10_5545 136.43(8) 136.14(7) 136.69(7) ?
Zn3 Y1 Zn5 2_6555 . . 128.97(9) 123.36(11) 134.23(9) ?
Zn3 Y1 Zn5 2_6555 . 4_7755 77.97(8) 70.86(7) 87.10(11) ?
Zn3 Y1 Zn6 2_6555 . . 104.76(12) 100.06(12) 111.81(12) ?
Zn3 Y1 Zn3 3_6755 . 4_6755 87.85(8) 86.93(8) 88.76(8) ?
Zn3 Y1 Zn3 3_6755 . 5_6555 149.17(9) 146.99(10) 151.35(10) ?
Zn3 Y1 Zn4 3_6755 . . 106.06(6) 104.33(5) 107.83(5) ?
Zn3 Y1 Zn4 3_6755 . 3_6755 50.31(7) 49.32(7) 51.26(7) ?
Zn3 Y1 Zn4 3_6755 . 5_6555 158.89(8) 156.33(8) 161.52(8) ?
Zn3 Y1 Zn4 3_6755 . 6_5655 90.92(7) 89.78(8) 92.03(8) ?
Zn3 Y1 Zn4 3_6755 . 8_5665 49.75(7) 49.06(6) 50.47(6) ?
Zn3 Y1 Zn4 3_6755 . 10_5545 136.76(9) 135.97(8) 137.54(8) ?
Zn3 Y1 Zn5 3_6755 . . 128.97(7) 122.86(9) 133.63(5) ?
Zn3 Y1 Zn5 3_6755 . 4_7755 77.95(8) 70.70(7) 87.02(11) ?
Zn3 Y1 Zn6 3_6755 . . 104.86(11) 100.07(12) 111.43(10) ?
Zn3 Y1 Zn3 4_6755 . 5_6555 84.02(7) 83.36(6) 84.68(6) ?
Zn3 Y1 Zn4 4_6755 . . 159.08(7) 156.23(7) 161.91(7) ?
Zn3 Y1 Zn4 4_6755 . 3_6755 90.88(7) 89.53(7) 92.23(7) ?
Zn3 Y1 Zn4 4_6755 . 5_6555 106.17(6) 104.55(6) 107.81(7) ?
Zn3 Y1 Zn4 4_6755 . 6_5655 50.13(6) 49.34(5) 50.86(5) ?
Zn3 Y1 Zn4 4_6755 . 8_5665 136.43(10) 136.14(9) 136.69(9) ?
Zn3 Y1 Zn4 4_6755 . 10_5545 50.04(6) 49.23(6) 50.88(6) ?
Zn3 Y1 Zn5 4_6755 . . 78.05(8) 70.89(7) 87.17(10) ?
Zn3 Y1 Zn5 4_6755 . 4_7755 129.03(7) 123.48(9) 134.29(6) ?
Zn3 Y1 Zn6 4_6755 . . 104.85(11) 100.11(11) 111.92(11) ?
Zn3 Y1 Zn4 5_6555 . . 90.92(7) 89.78(9) 92.03(9) ?
Zn3 Y1 Zn4 5_6555 . 3_6755 158.89(7) 156.33(8) 161.52(7) ?
Zn3 Y1 Zn4 5_6555 . 5_6555 50.31(6) 49.32(6) 51.26(6) ?
Zn3 Y1 Zn4 5_6555 . 6_5655 106.06(6) 104.33(6) 107.83(6) ?
Zn3 Y1 Zn4 5_6555 . 8_5665 136.76(9) 135.97(9) 137.54(9) ?
Zn3 Y1 Zn4 5_6555 . 10_5545 49.75(5) 49.06(5) 50.47(5) ?
Zn3 Y1 Zn5 5_6555 . . 78.03(8) 70.74(6) 87.10(11) ?
Zn3 Y1 Zn5 5_6555 . 4_7755 129.02(9) 122.98(10) 133.69(6) ?
Zn3 Y1 Zn6 5_6555 . . 104.95(12) 100.13(12) 111.54(11) ?
Zn4 Y1 Zn4 . . 3_6755 86.57(8) 82.11(8) 91.16(8) ?
Zn4 Y1 Zn4 . . 5_6555 56.40(7) 56.13(7) 56.65(7) ?
Zn4 Y1 Zn4 . . 6_5655 112.96(8) 108.32(9) 117.76(9) ?
Zn4 Y1 Zn4 . . 8_5665 56.53(8) 55.70(8) 57.40(8) ?
Zn4 Y1 Zn4 . . 10_5545 112.35(9) 111.82(8) 112.89(9) ?
Zn4 Y1 Zn5 . . . 81.26(9) 73.79(10) 88.92(8) ?
Zn4 Y1 Zn5 . . 4_7755 43.82(4) 41.14(4) 46.62(5) ?
Zn4 Y1 Zn6 . . . 55.48(9) 52.68(9) 62.42(10) ?
Zn4 Y1 Zn4 3_6755 . 5_6555 112.61(9) 108.16(9) 117.23(10) ?
Zn4 Y1 Zn4 3_6755 . 6_5655 56.40(6) 56.13(5) 56.65(6) ?
Zn4 Y1 Zn4 3_6755 . 8_5665 56.38(7) 55.79(6) 57.00(7) ?
Zn4 Y1 Zn4 3_6755 . 10_5545 112.43(6) 111.61(6) 113.31(7) ?
Zn4 Y1 Zn5 3_6755 . . 81.07(9) 73.41(11) 88.56(7) ?
Zn4 Y1 Zn5 3_6755 . 4_7755 43.76(7) 41.14(6) 46.48(7) ?
Zn4 Y1 Zn6 3_6755 . . 55.35(10) 52.64(10) 62.07(11) ?
Zn4 Y1 Zn4 5_6555 . 6_5655 86.57(8) 82.11(8) 91.17(8) ?
Zn4 Y1 Zn4 5_6555 . 8_5665 112.43(9) 111.61(10) 113.31(10) ?
Zn4 Y1 Zn4 5_6555 . 10_5545 56.38(7) 55.79(7) 57.00(7) ?
Zn4 Y1 Zn5 5_6555 . . 43.78(4) 41.14(4) 46.48(5) ?
Zn4 Y1 Zn5 5_6555 . 4_7755 81.14(9) 73.56(10) 88.67(7) ?
Zn4 Y1 Zn6 5_6555 . . 55.41(9) 52.64(9) 62.19(10) ?
Zn4 Y1 Zn4 6_5655 . 8_5665 112.35(7) 111.82(7) 112.89(7) ?
Zn4 Y1 Zn4 6_5655 . 10_5545 56.53(6) 55.70(6) 57.40(6) ?
Zn4 Y1 Zn5 6_5655 . . 43.84(7) 41.14(6) 46.62(7) ?
Zn4 Y1 Zn5 6_5655 . 4_7755 81.33(9) 73.94(10) 89.04(7) ?
Zn4 Y1 Zn6 6_5655 . . 55.55(10) 52.68(10) 62.55(10) ?
Zn4 Y1 Zn4 8_5665 . 10_5545 162.15(7) 161.82(8) 162.50(9) ?
Zn4 Y1 Zn5 8_5665 . . 118.29(11) 106.15(14) 128.18(9) ?
Zn4 Y1 Zn5 8_5665 . 4_7755 43.76(11) 34.01(8) 56.02(14) ?
Zn4 Y1 Zn6 8_5665 . . 80.95(15) 73.61(15) 88.58(15) ?
Zn4 Y1 Zn5 10_5545 . . 43.86(11) 34.10(8) 56.18(13) ?
Zn4 Y1 Zn5 10_5545 . 4_7755 118.40(11) 106.31(14) 128.29(8) ?
Zn4 Y1 Zn6 10_5545 . . 81.06(15) 73.73(15) 88.71(15) ?
Zn5 Y1 Zn5 . . 4_7755 74.58(12) 59.90(11) 82.39(10) ?
Zn5 Y1 Zn6 . . . 40.98(15) 39.87(14) 42.58(16) ?
Zn5 Y1 Zn6 4_7755 . . 40.96(15) 39.86(14) 42.56(16) ?
Y1 Zn1 Y1 2_7655 . 3_6655 73.28(6) 72.09(7) 74.52(7) ?
Y1 Zn1 Zn1 2_7655 . 2_6555 113.38(13) 111.49(16) 115.24(17) ?
Y1 Zn1 Zn1 2_7655 . 3_6655 173.36(15) 171.37(18) 175.34(18) ?
Y1 Zn1 Zn2 2_7655 . . 115.42(8) 114.75(11) 116.06(10) ?
Y1 Zn1 Zn2 2_7655 . 4_6655 115.42(8) 114.81(9) 116.02(9) ?
Y1 Zn1 Zn3 2_7655 . . 70.73(7) 70.10(7) 71.39(7) ?
Y1 Zn1 Zn3 2_7655 . 6_5555 70.74(8) 70.62(8) 70.87(8) ?
Y1 Zn1 Zn4 2_7655 . . 63.86(8) 63.12(10) 64.61(10) ?
Y1 Zn1 Zn4 2_7655 . 3_6655 123.81(9) 122.32(9) 125.32(9) ?
Y1 Zn1 Zn4 2_7655 . 5_6555 63.60(8) 62.76(10) 64.44(10) ?
Y1 Zn1 Zn4 2_7655 . 6_5555 124.15(9) 123.37(9) 124.95(8) ?
Y1 Zn1 Zn1 3_6655 . 2_6555 173.33(12) 171.37(11) 175.34(12) ?
Y1 Zn1 Zn1 3_6655 . 3_6655 113.34(13) 111.49(14) 115.24(14) ?
Y1 Zn1 Zn2 3_6655 . . 115.41(9) 114.81(11) 116.02(11) ?
Y1 Zn1 Zn2 3_6655 . 4_6655 115.41(10) 114.75(9) 116.06(10) ?
Y1 Zn1 Zn3 3_6655 . . 70.74(9) 70.62(9) 70.87(9) ?
Y1 Zn1 Zn3 3_6655 . 6_5555 70.73(10) 70.10(10) 71.39(10) ?
Y1 Zn1 Zn4 3_6655 . . 124.17(8) 123.37(8) 124.95(8) ?
Y1 Zn1 Zn4 3_6655 . 3_6655 63.59(10) 62.76(10) 64.44(10) ?
Y1 Zn1 Zn4 3_6655 . 5_6555 123.83(9) 122.32(9) 125.32(9) ?
Y1 Zn1 Zn4 3_6655 . 6_5555 63.85(9) 63.12(9) 64.61(9) ?
Zn1 Zn1 Zn1 2_6555 . 3_6655 60.00(11) 59.64(12) 60.36(12) ?
Zn1 Zn1 Zn2 2_6555 . . 62.41(7) 61.58(8) 63.22(8) ?
Zn1 Zn1 Zn2 2_6555 . 4_6655 62.39(8) 61.78(7) 63.01(7) ?
Zn1 Zn1 Zn3 2_6555 . . 110.86(11) 109.82(12) 111.90(12) ?
Zn1 Zn1 Zn3 2_6555 . 6_5555 110.85(12) 110.60(11) 111.09(11) ?
Zn1 Zn1 Zn4 2_6555 . . 60.99(10) 59.95(9) 62.01(9) ?
Zn1 Zn1 Zn4 2_6555 . 3_6655 111.05(11) 110.22(11) 111.86(11) ?
Zn1 Zn1 Zn4 2_6555 . 5_6555 61.32(11) 60.97(11) 61.66(11) ?
Zn1 Zn1 Zn4 2_6555 . 6_5555 110.76(10) 109.67(9) 111.86(9) ?
Zn1 Zn1 Zn2 3_6655 . . 62.40(6) 61.78(7) 63.01(7) ?
Zn1 Zn1 Zn2 3_6655 . 4_6655 62.40(6) 61.58(7) 63.22(7) ?
Zn1 Zn1 Zn3 3_6655 . . 110.85(9) 110.60(11) 111.09(11) ?
Zn1 Zn1 Zn3 3_6655 . 6_5555 110.85(10) 109.82(10) 111.90(10) ?
Zn1 Zn1 Zn4 3_6655 . . 110.78(11) 109.67(11) 111.86(11) ?
Zn1 Zn1 Zn4 3_6655 . 3_6655 61.32(10) 60.97(9) 61.66(9) ?
Zn1 Zn1 Zn4 3_6655 . 5_6555 111.05(11) 110.22(11) 111.86(11) ?
Zn1 Zn1 Zn4 3_6655 . 6_5555 60.97(10) 59.95(11) 62.01(11) ?
Zn2 Zn1 Zn2 . . 4_6655 115.31(8) 114.95(8) 115.66(8) ?
Zn2 Zn1 Zn3 . . . 56.62(7) 56.49(8) 56.74(8) ?
Zn2 Zn1 Zn3 . . 6_5555 171.90(10) 171.44(11) 172.38(10) ?
Zn2 Zn1 Zn4 . . . 60.36(8) 59.38(8) 61.33(8) ?
Zn2 Zn1 Zn4 . . 3_6655 60.45(10) 59.91(11) 61.00(11) ?
Zn2 Zn1 Zn4 . . 5_6555 114.74(14) 113.79(13) 115.69(12) ?
Zn2 Zn1 Zn4 . . 6_5555 114.45(11) 113.57(10) 115.34(10) ?
Zn2 Zn1 Zn3 4_6655 . . 171.91(10) 171.44(10) 172.38(10) ?
Zn2 Zn1 Zn3 4_6655 . 6_5555 56.62(7) 56.49(7) 56.74(7) ?
Zn2 Zn1 Zn4 4_6655 . . 114.46(13) 113.57(12) 115.34(12) ?
Zn2 Zn1 Zn4 4_6655 . 3_6655 114.74(11) 113.79(9) 115.69(8) ?
Zn2 Zn1 Zn4 4_6655 . 5_6555 60.46(8) 59.91(7) 61.00(7) ?
Zn2 Zn1 Zn4 4_6655 . 6_5555 60.35(9) 59.38(9) 61.33(9) ?
Zn3 Zn1 Zn3 . . 6_5555 131.45(9) 130.88(11) 132.04(11) ?
Zn3 Zn1 Zn4 . . . 62.67(8) 61.93(10) 63.37(10) ?
Zn3 Zn1 Zn4 . . 3_6655 62.40(7) 61.81(9) 63.00(9) ?
Zn3 Zn1 Zn4 . . 5_6555 121.36(12) 121.01(7) 121.71(7) ?
Zn3 Zn1 Zn4 . . 6_5555 121.41(14) 120.92(15) 121.89(15) ?
Zn3 Zn1 Zn4 6_5555 . . 121.41(13) 120.92(11) 121.89(11) ?
Zn3 Zn1 Zn4 6_5555 . 3_6655 121.36(15) 121.01(15) 121.71(15) ?
Zn3 Zn1 Zn4 6_5555 . 5_6555 62.41(9) 61.81(9) 63.00(9) ?
Zn3 Zn1 Zn4 6_5555 . 6_5555 62.66(8) 61.93(10) 63.38(10) ?
Zn4 Zn1 Zn4 . . 3_6655 114.16(8) 113.66(8) 114.66(7) ?
Zn4 Zn1 Zn4 . . 5_6555 65.18(10) 64.63(11) 65.75(11) ?
Zn4 Zn1 Zn4 . . 6_5555 171.36(10) 171.22(11) 171.53(10) ?
Zn4 Zn1 Zn4 3_6655 . 5_6555 172.00(11) 170.85(12) 173.13(12) ?
Zn4 Zn1 Zn4 3_6655 . 6_5555 65.19(10) 64.63(8) 65.75(8) ?
Zn4 Zn1 Zn4 5_6555 . 6_5555 114.16(9) 113.66(8) 114.66(8) ?
Y1 Zn2 Y1 7_6665 . 8_5565 74.92(6) 74.13(6) 75.73(6) ?
Y1 Zn2 Y1 7_6665 . 9_6565 74.93(6) 74.13(5) 75.73(5) ?
Y1 Zn2 Zn1 7_6665 . . 167.72(9) 167.44(8) 167.99(9) ?
Y1 Zn2 Zn1 7_6665 . 2_6555 114.42(10) 114.14(11) 114.71(12) ?
Y1 Zn2 Zn1 7_6665 . 3_6655 114.42(8) 113.88(7) 114.96(7) ?
Y1 Zn2 Zn3 7_6665 . . 137.02(7) 136.68(8) 137.38(7) ?
Y1 Zn2 Zn3 7_6665 . 2_6555 71.29(9) 71.00(8) 71.57(9) ?
Y1 Zn2 Zn3 7_6665 . 3_6655 71.28(9) 70.80(9) 71.78(9) ?
Y1 Zn2 Zn4 7_6665 . . 124.43(12) 123.93(13) 124.95(13) ?
Y1 Zn2 Zn4 7_6665 . 2_6555 64.77(6) 63.28(7) 66.25(7) ?
Y1 Zn2 Zn4 7_6665 . 3_6655 124.69(10) 123.78(11) 125.62(11) ?
Y1 Zn2 Y1 8_5565 . 9_6565 74.94(6) 74.13(6) 75.73(6) ?
Y1 Zn2 Zn1 8_5565 . . 114.43(11) 113.88(12) 114.96(12) ?
Y1 Zn2 Zn1 8_5565 . 2_6555 167.72(12) 167.44(11) 167.99(11) ?
Y1 Zn2 Zn1 8_5565 . 3_6655 114.42(12) 114.14(11) 114.71(12) ?
Y1 Zn2 Zn3 8_5565 . . 71.29(9) 70.80(9) 71.78(9) ?
Y1 Zn2 Zn3 8_5565 . 2_6555 137.03(8) 136.68(8) 137.38(8) ?
Y1 Zn2 Zn3 8_5565 . 3_6655 71.29(10) 71.00(10) 71.57(10) ?
Y1 Zn2 Zn4 8_5565 . . 124.71(8) 123.79(8) 125.61(8) ?
Y1 Zn2 Zn4 8_5565 . 2_6555 124.44(9) 123.93(9) 124.95(9) ?
Y1 Zn2 Zn4 8_5565 . 3_6655 64.75(9) 63.28(8) 66.25(8) ?
Y1 Zn2 Zn1 9_6565 . . 114.42(7) 114.14(7) 114.71(7) ?
Y1 Zn2 Zn1 9_6565 . 2_6555 114.42(11) 113.88(11) 114.96(11) ?
Y1 Zn2 Zn1 9_6565 . 3_6655 167.72(9) 167.44(9) 167.99(9) ?
Y1 Zn2 Zn3 9_6565 . . 71.29(8) 71.00(8) 71.57(9) ?
Y1 Zn2 Zn3 9_6565 . 2_6555 71.29(10) 70.80(10) 71.78(10) ?
Y1 Zn2 Zn3 9_6565 . 3_6655 137.03(7) 136.68(7) 137.38(7) ?
Y1 Zn2 Zn4 9_6565 . . 64.75(6) 63.28(6) 66.25(7) ?
Y1 Zn2 Zn4 9_6565 . 2_6555 124.71(13) 123.79(13) 125.62(13) ?
Y1 Zn2 Zn4 9_6565 . 3_6655 124.44(11) 123.93(10) 124.95(10) ?
Zn1 Zn2 Zn1 . . 2_6555 55.21(7) 54.94(6) 55.48(6) ?
Zn1 Zn2 Zn1 . . 3_6655 55.21(6) 54.94(7) 55.48(7) ?
Zn1 Zn2 Zn3 . . . 55.24(7) 55.01(7) 55.47(7) ?
Zn1 Zn2 Zn3 . . 2_6555 103.39(11) 103.17(9) 103.63(9) ?
Zn1 Zn2 Zn3 . . 3_6655 103.40(11) 102.58(11) 104.21(10) ?
Zn1 Zn2 Zn4 . . . 57.92(8) 56.91(7) 58.93(7) ?
Zn1 Zn2 Zn4 . . 2_6555 102.95(6) 101.69(6) 104.24(6) ?
Zn1 Zn2 Zn4 . . 3_6655 57.72(9) 56.34(8) 59.09(9) ?
Zn1 Zn2 Zn1 2_6555 . 3_6655 55.21(9) 54.94(9) 55.48(9) ?
Zn1 Zn2 Zn3 2_6555 . . 103.40(9) 102.58(8) 104.21(8) ?
Zn1 Zn2 Zn3 2_6555 . 2_6555 55.24(10) 55.01(10) 55.47(11) ?
Zn1 Zn2 Zn3 2_6555 . 3_6655 103.39(10) 103.17(9) 103.63(9) ?
Zn1 Zn2 Zn4 2_6555 . . 57.72(8) 56.34(8) 59.09(8) ?
Zn1 Zn2 Zn4 2_6555 . 2_6555 57.91(8) 56.91(8) 58.93(8) ?
Zn1 Zn2 Zn4 2_6555 . 3_6655 102.97(10) 101.69(12) 104.24(11) ?
Zn1 Zn2 Zn3 3_6655 . . 103.39(11) 103.17(11) 103.63(11) ?
Zn1 Zn2 Zn3 3_6655 . 2_6555 103.39(11) 102.58(12) 104.21(12) ?
Zn1 Zn2 Zn3 3_6655 . 3_6655 55.24(7) 55.01(7) 55.47(7) ?
Zn1 Zn2 Zn4 3_6655 . . 102.97(6) 101.69(6) 104.24(6) ?
Zn1 Zn2 Zn4 3_6655 . 2_6555 57.70(10) 56.34(9) 59.09(9) ?
Zn1 Zn2 Zn4 3_6655 . 3_6655 57.92(10) 56.91(10) 58.93(10) ?
Zn3 Zn2 Zn3 . . 2_6555 119.83(11) 118.35(10) 121.30(10) ?
Zn3 Zn2 Zn3 . . 3_6655 119.83(16) 118.35(15) 121.30(15) ?
Zn3 Zn2 Zn4 . . . 61.17(8) 60.51(7) 61.83(7) ?
Zn3 Zn2 Zn4 . . 2_6555 158.18(6) 157.07(7) 159.34(7) ?
Zn3 Zn2 Zn4 . . 3_6655 60.80(9) 60.40(8) 61.20(8) ?
Zn3 Zn2 Zn3 2_6555 . 3_6655 119.81(13) 118.35(13) 121.30(14) ?
Zn3 Zn2 Zn4 2_6555 . . 60.80(9) 60.40(9) 61.20(9) ?
Zn3 Zn2 Zn4 2_6555 . 2_6555 61.15(10) 60.51(10) 61.83(10) ?
Zn3 Zn2 Zn4 2_6555 . 3_6655 158.19(7) 157.07(7) 159.34(7) ?
Zn3 Zn2 Zn4 3_6655 . . 158.19(6) 157.07(7) 159.34(7) ?
Zn3 Zn2 Zn4 3_6655 . 2_6555 60.79(10) 60.40(9) 61.20(9) ?
Zn3 Zn2 Zn4 3_6655 . 3_6655 61.16(9) 60.51(7) 61.83(7) ?
Zn4 Zn2 Zn4 . . 2_6555 109.56(12) 108.33(12) 110.80(12) ?
Zn4 Zn2 Zn4 . . 3_6655 109.58(9) 108.33(10) 110.80(10) ?
Zn4 Zn2 Zn4 2_6555 . 3_6655 109.56(10) 108.33(10) 110.80(10) ?
Y1 Zn3 Y1 2_7655 . 3_6655 68.80(6) 68.11(6) 69.50(6) ?
Y1 Zn3 Y1 2_7655 . 8_5565 178.95(9) 178.35(13) 180 ?
Y1 Zn3 Y1 2_7655 . 9_6565 111.20(7) 110.26(8) 112.13(9) ?
Y1 Zn3 Zn1 2_7655 . . 63.34(5) 62.71(4) 63.95(4) ?
Y1 Zn3 Zn1 2_7655 . 7_7665 116.67(5) 116.14(4) 117.18(4) ?
Y1 Zn3 Zn2 2_7655 . . 118.40(8) 117.32(10) 119.46(11) ?
Y1 Zn3 Zn2 2_7655 . 7_7665 61.61(6) 61.22(6) 62.00(6) ?
Y1 Zn3 Zn4 2_7655 . . 61.31(6) 60.50(7) 62.12(7) ?
Y1 Zn3 Zn4 2_7655 . 3_6655 117.76(7) 116.54(6) 118.96(6) ?
Y1 Zn3 Zn4 2_7655 . 7_7665 118.68(8) 117.64(9) 119.76(9) ?
Y1 Zn3 Zn4 2_7655 . 9_6565 62.25(6) 60.59(6) 63.88(6) ?
Y1 Zn3 Y1 3_6655 . 8_5565 111.19(7) 110.26(9) 112.13(9) ?
Y1 Zn3 Y1 3_6655 . 9_6565 179.75(5) 179.59(7) 180 ?
Y1 Zn3 Zn1 3_6655 . . 63.35(8) 62.73(7) 63.95(7) ?
Y1 Zn3 Zn1 3_6655 . 7_7665 116.66(9) 115.92(10) 117.41(10) ?
Y1 Zn3 Zn2 3_6655 . . 118.39(7) 117.90(5) 118.90(5) ?
Y1 Zn3 Zn2 3_6655 . 7_7665 61.61(6) 61.05(5) 62.15(5) ?
Y1 Zn3 Zn4 3_6655 . . 117.91(7) 116.48(6) 119.33(5) ?
Y1 Zn3 Zn4 3_6655 . 3_6655 61.08(7) 60.31(7) 61.88(7) ?
Y1 Zn3 Zn4 3_6655 . 7_7665 62.09(7) 60.68(6) 63.52(6) ?
Y1 Zn3 Zn4 3_6655 . 9_6565 118.93(8) 117.88(7) 119.95(7) ?
Y1 Zn3 Y1 8_5565 . 9_6565 68.81(6) 68.11(6) 69.50(6) ?
Y1 Zn3 Zn1 8_5565 . . 116.67(5) 116.14(4) 117.18(4) ?
Y1 Zn3 Zn1 8_5565 . 7_7665 63.34(5) 62.71(4) 63.95(4) ?
Y1 Zn3 Zn2 8_5565 . . 61.61(6) 61.22(6) 62.00(6) ?
Y1 Zn3 Zn2 8_5565 . 7_7665 118.38(8) 117.32(11) 119.47(11) ?
Y1 Zn3 Zn4 8_5565 . . 118.70(8) 117.64(9) 119.76(9) ?
Y1 Zn3 Zn4 8_5565 . 3_6655 62.22(6) 60.59(6) 63.88(6) ?
Y1 Zn3 Zn4 8_5565 . 7_7665 61.30(6) 60.50(7) 62.12(7) ?
Y1 Zn3 Zn4 8_5565 . 9_6565 117.75(7) 116.54(6) 118.96(6) ?
Y1 Zn3 Zn1 9_6565 . . 116.65(9) 115.92(10) 117.41(10) ?
Y1 Zn3 Zn1 9_6565 . 7_7665 63.34(8) 62.73(7) 63.95(7) ?
Y1 Zn3 Zn2 9_6565 . . 61.61(6) 61.05(5) 62.15(5) ?
Y1 Zn3 Zn2 9_6565 . 7_7665 118.39(7) 117.90(5) 118.90(5) ?
Y1 Zn3 Zn4 9_6565 . . 62.09(7) 60.68(6) 63.52(6) ?
Y1 Zn3 Zn4 9_6565 . 3_6655 118.92(8) 117.88(7) 119.95(7) ?
Y1 Zn3 Zn4 9_6565 . 7_7665 117.91(7) 116.48(6) 119.33(5) ?
Y1 Zn3 Zn4 9_6565 . 9_6565 61.08(7) 60.31(7) 61.88(7) ?
Zn1 Zn3 Zn1 . . 7_7665 179.32(11) 178.93(16) 180 ?
Zn1 Zn3 Zn2 . . . 68.14(6) 67.86(4) 68.42(4) ?
Zn1 Zn3 Zn2 . . 7_7665 111.87(6) 111.09(8) 112.63(8) ?
Zn1 Zn3 Zn4 . . . 62.58(9) 61.86(7) 63.30(7) ?
Zn1 Zn3 Zn4 . . 3_6655 62.58(9) 61.25(9) 63.90(9) ?
Zn1 Zn3 Zn4 . . 7_7665 117.42(10) 116.46(8) 118.40(8) ?
Zn1 Zn3 Zn4 . . 9_6565 117.44(10) 116.35(14) 118.51(14) ?
Zn1 Zn3 Zn2 7_7665 . . 111.86(6) 111.09(9) 112.63(8) ?
Zn1 Zn3 Zn2 7_7665 . 7_7665 68.14(6) 67.86(4) 68.42(4) ?
Zn1 Zn3 Zn4 7_7665 . . 117.41(10) 116.46(8) 118.40(8) ?
Zn1 Zn3 Zn4 7_7665 . 3_6655 117.42(10) 116.35(14) 118.51(14) ?
Zn1 Zn3 Zn4 7_7665 . 7_7665 62.59(9) 61.86(7) 63.30(7) ?
Zn1 Zn3 Zn4 7_7665 . 9_6565 62.56(9) 61.25(9) 63.90(9) ?
Zn2 Zn3 Zn2 . . 7_7665 179.52(9) 179.25(13) 180 ?
Zn2 Zn3 Zn4 . . . 63.89(8) 63.28(10) 64.50(10) ?
Zn2 Zn3 Zn4 . . 3_6655 64.10(10) 63.77(10) 64.43(9) ?
Zn2 Zn3 Zn4 . . 7_7665 116.11(9) 116.00(8) 116.23(7) ?
Zn2 Zn3 Zn4 . . 9_6565 115.89(12) 115.55(10) 116.24(10) ?
Zn2 Zn3 Zn4 7_7665 . . 116.11(9) 116.00(8) 116.23(7) ?
Zn2 Zn3 Zn4 7_7665 . 3_6655 115.89(12) 115.55(10) 116.24(10) ?
Zn2 Zn3 Zn4 7_7665 . 7_7665 63.88(8) 63.28(10) 64.50(10) ?
Zn2 Zn3 Zn4 7_7665 . 9_6565 64.10(10) 63.77(10) 64.43(9) ?
Zn4 Zn3 Zn4 . . 3_6655 114.23(9) 113.09(11) 115.38(11) ?
Zn4 Zn3 Zn4 . . 7_7665 179.57(6) 179.32(10) 180 ?
Zn4 Zn3 Zn4 . . 9_6565 65.78(9) 65.27(10) 66.25(10) ?
Zn4 Zn3 Zn4 3_6655 . 7_7665 65.77(9) 65.27(10) 66.25(10) ?
Zn4 Zn3 Zn4 3_6655 . 9_6565 178.50(8) 177.65(11) 180 ?
Zn4 Zn3 Zn4 7_7665 . 9_6565 114.21(9) 113.09(11) 115.37(11) ?
Y1 Zn4 Y1 . . 2_7655 110.55(7) 107.15(7) 113.85(7) ?
Y1 Zn4 Y1 . . 9_6565 121.30(10) 120.58(10) 122.05(10) ?
Y1 Zn4 Zn1 . . . 111.24(8) 109.40(7) 113.14(8) ?
Y1 Zn4 Zn1 . . 2_6555 64.55(8) 62.95(8) 66.21(8) ?
Y1 Zn4 Zn2 . . . 117.37(9) 115.08(8) 119.72(9) ?
Y1 Zn4 Zn3 . . . 165.46(9) 162.30(8) 168.73(9) ?
Y1 Zn4 Zn3 . . 2_6555 68.78(10) 67.31(10) 70.29(10) ?
Y1 Zn4 Zn5 . . 4_7755 81.31(12) 69.70(11) 90.75(11) ?
Y1 Zn4 Zn6 . . . 60.13(6) 56.78(5) 61.30(7) ?
Y1 Zn4 Y1 2_7655 . 9_6565 120.81(9) 119.90(9) 121.75(9) ?
Y1 Zn4 Zn1 2_7655 . . 64.24(8) 62.61(8) 65.91(8) ?
Y1 Zn4 Zn1 2_7655 . 2_6555 111.04(8) 108.95(8) 113.18(8) ?
Y1 Zn4 Zn2 2_7655 . . 116.87(12) 113.87(12) 119.97(12) ?
Y1 Zn4 Zn3 2_7655 . . 68.37(9) 66.62(9) 70.18(9) ?
Y1 Zn4 Zn3 2_7655 . 2_6555 165.40(10) 161.86(11) 169.11(10) ?
Y1 Zn4 Zn5 2_7655 . 4_7755 81.02(11) 69.53(11) 90.59(9) ?
Y1 Zn4 Zn6 2_7655 . . 59.99(7) 56.50(6) 61.24(8) ?
Y1 Zn4 Zn1 9_6565 . . 115.01(9) 113.78(9) 116.26(9) ?
Y1 Zn4 Zn1 9_6565 . 2_6555 115.28(7) 114.51(7) 116.06(7) ?
Y1 Zn4 Zn2 9_6565 . . 61.70(5) 60.40(5) 63.02(5) ?
Y1 Zn4 Zn3 9_6565 . . 67.85(8) 66.97(8) 68.75(8) ?
Y1 Zn4 Zn3 9_6565 . 2_6555 68.02(7) 66.64(7) 69.39(7) ?
Y1 Zn4 Zn5 9_6565 . 4_7755 80.80(17) 63.59(13) 100.7(2) ?
Y1 Zn4 Zn6 9_6565 . . 130.14(14) 122.16(16) 135.17(13) ?
Zn1 Zn4 Zn1 . . 2_6555 57.69(8) 56.34(7) 59.08(8) ?
Zn1 Zn4 Zn2 . . . 61.72(7) 60.34(8) 63.14(8) ?
Zn1 Zn4 Zn3 . . . 54.75(8) 53.74(9) 55.79(9) ?
Zn1 Zn4 Zn3 . . 2_6555 102.02(10) 99.75(10) 104.38(10) ?
Zn1 Zn4 Zn5 . . 4_7755 144.13(13) 131.07(17) 150.67(11) ?
Zn1 Zn4 Zn6 . . . 108.50(13) 103.82(12) 113.72(14) ?
Zn1 Zn4 Zn2 2_6555 . . 61.82(8) 60.78(7) 62.89(7) ?
Zn1 Zn4 Zn3 2_6555 . . 101.87(12) 99.81(10) 104.01(11) ?
Zn1 Zn4 Zn3 2_6555 . 2_6555 55.01(8) 53.91(7) 56.14(7) ?
Zn1 Zn4 Zn5 2_6555 . 4_7755 144.72(17) 132.1(2) 151.75(16) ?
Zn1 Zn4 Zn6 2_6555 . . 108.61(14) 103.87(12) 114.50(16) ?
Zn2 Zn4 Zn3 . . . 54.94(8) 53.87(9) 56.05(9) ?
Zn2 Zn4 Zn3 . . 2_6555 55.09(11) 54.49(11) 55.73(12) ?
Zn2 Zn4 Zn5 . . 4_7755 142.49(18) 126.51(14) 163.6(2) ?
Zn2 Zn4 Zn6 . . . 168.15(15) 164.28(13) 174.94(16) ?
Zn3 Zn4 Zn3 . . 2_6555 108.33(11) 106.97(11) 109.74(11) ?
Zn3 Zn4 Zn5 . . 4_7755 111.95(11) 104.08(10) 120.60(11) ?
Zn3 Zn4 Zn6 . . . 125.73(9) 125.06(9) 126.08(9) ?
Zn3 Zn4 Zn5 2_6555 . 4_7755 112.41(13) 104.75(12) 121.20(14) ?
Zn3 Zn4 Zn6 2_6555 . . 126.45(12) 125.50(13) 126.89(11) ?
Zn5 Zn4 Zn6 4_7755 . . 55.94(15) 48.99(16) 59.16(15) ?
Y1 Zn5 Y1 . . 2_7655 86.92(9) 71.31(4) 102.71(4) ?
Y1 Zn5 Y1 . . 3_6755 86.92(8) 71.31(3) 102.71(5) ?
Y1 Zn5 Y1 . . 7_7755 169.66(11) 157.77(3) 179.88(3) ?
Y1 Zn5 Y1 . . 8_5655 92.52(4) 90.99(4) 93.11(4) ?
Y1 Zn5 Y1 . . 9_6555 92.52(4) 91.01(3) 93.12(4) ?
Y1 Zn5 Zn4 . . 4_7755 124.84(15) 97.79(4) 157.15(5) ?
Y1 Zn5 Zn4 . . 5_6555 55.30(9) 45.94(7) 64.66(8) ?
Y1 Zn5 Zn4 . . 6_5655 54.96(7) 45.79(5) 64.44(6) ?
Y1 Zn5 Zn4 . . 10_5545 55.28(6) 45.26(5) 60.73(4) ?
Y1 Zn5 Zn4 . . 11_6745 122.46(9) 107.69(6) 128.56(8) ?
Y1 Zn5 Zn4 . . 12_7645 122.81(8) 107.81(5) 129.22(6) ?
Y1 Zn5 Zn6 . . . 49.21(5) 42.308(19) 55.60(8) ?
Y1 Zn5 Zn6 . . 7_7755 123.69(6) 115.60(2) 130.37(6) ?
Y1 Zn5 Y1 2_7655 . 3_6755 86.92(9) 71.31(4) 102.71(5) ?
Y1 Zn5 Y1 2_7655 . 7_7755 92.52(4) 91.01(3) 93.12(4) ?
Y1 Zn5 Y1 2_7655 . 8_5655 169.66(12) 157.77(4) 179.87(4) ?
Y1 Zn5 Y1 2_7655 . 9_6555 92.52(5) 90.99(4) 93.11(5) ?
Y1 Zn5 Zn4 2_7655 . 4_7755 55.30(8) 45.94(5) 64.66(7) ?
Y1 Zn5 Zn4 2_7655 . 5_6555 54.96(8) 45.79(6) 64.44(8) ?
Y1 Zn5 Zn4 2_7655 . 6_5655 124.84(15) 97.79(6) 157.15(5) ?
Y1 Zn5 Zn4 2_7655 . 10_5545 122.46(8) 107.69(6) 128.56(6) ?
Y1 Zn5 Zn4 2_7655 . 11_6745 122.81(9) 107.81(6) 129.22(7) ?
Y1 Zn5 Zn4 2_7655 . 12_7645 55.28(7) 45.26(5) 60.73(6) ?
Y1 Zn5 Zn6 2_7655 . . 49.21(5) 42.31(3) 55.60(8) ?
Y1 Zn5 Zn6 2_7655 . 7_7755 123.69(6) 115.60(3) 130.37(7) ?
Y1 Zn5 Y1 3_6755 . 7_7755 92.52(4) 90.99(4) 93.11(4) ?
Y1 Zn5 Y1 3_6755 . 8_5655 92.52(5) 91.01(5) 93.12(5) ?
Y1 Zn5 Y1 3_6755 . 9_6555 169.66(11) 157.77(3) 179.87(3) ?
Y1 Zn5 Zn4 3_6755 . 4_7755 54.96(9) 45.79(6) 64.44(8) ?
Y1 Zn5 Zn4 3_6755 . 5_6555 124.84(15) 97.79(4) 157.15(5) ?
Y1 Zn5 Zn4 3_6755 . 6_5655 55.30(8) 45.94(5) 64.66(7) ?
Y1 Zn5 Zn4 3_6755 . 10_5545 122.81(9) 107.81(6) 129.22(8) ?
Y1 Zn5 Zn4 3_6755 . 11_6745 55.28(6) 45.26(5) 60.73(4) ?
Y1 Zn5 Zn4 3_6755 . 12_7645 122.46(8) 107.69(6) 128.56(6) ?
Y1 Zn5 Zn6 3_6755 . . 49.21(5) 42.308(19) 55.60(8) ?
Y1 Zn5 Zn6 3_6755 . 7_7755 123.69(6) 115.60(2) 130.37(6) ?
Y1 Zn5 Y1 7_7755 . 8_5655 86.80(9) 71.10(4) 102.45(4) ?
Y1 Zn5 Y1 7_7755 . 9_6555 86.80(8) 71.10(3) 102.45(5) ?
Y1 Zn5 Zn4 7_7755 . 4_7755 55.24(6) 45.08(5) 60.73(4) ?
Y1 Zn5 Zn4 7_7755 . 5_6555 122.39(9) 107.37(6) 128.56(8) ?
Y1 Zn5 Zn4 7_7755 . 6_5655 122.75(8) 107.51(5) 129.22(6) ?
Y1 Zn5 Zn4 7_7755 . 10_5545 124.64(15) 97.48(4) 156.62(5) ?
Y1 Zn5 Zn4 7_7755 . 11_6745 55.25(9) 45.83(7) 64.57(8) ?
Y1 Zn5 Zn4 7_7755 . 12_7645 54.90(7) 45.67(5) 64.34(6) ?
Y1 Zn5 Zn6 7_7755 . . 123.75(6) 115.81(2) 130.31(6) ?
Y1 Zn5 Zn6 7_7755 . 7_7755 49.16(5) 42.170(19) 55.66(8) ?
Y1 Zn5 Y1 8_5655 . 9_6555 86.80(9) 71.10(4) 102.45(5) ?
Y1 Zn5 Zn4 8_5655 . 4_7755 122.39(8) 107.37(5) 128.56(6) ?
Y1 Zn5 Zn4 8_5655 . 5_6555 122.75(9) 107.51(6) 129.22(7) ?
Y1 Zn5 Zn4 8_5655 . 6_5655 55.24(7) 45.08(5) 60.73(6) ?
Y1 Zn5 Zn4 8_5655 . 10_5545 55.25(8) 45.83(5) 64.57(7) ?
Y1 Zn5 Zn4 8_5655 . 11_6745 54.90(8) 45.67(6) 64.34(8) ?
Y1 Zn5 Zn4 8_5655 . 12_7645 124.64(15) 97.48(6) 156.62(5) ?
Y1 Zn5 Zn6 8_5655 . . 123.75(6) 115.81(3) 130.31(7) ?
Y1 Zn5 Zn6 8_5655 . 7_7755 49.16(5) 42.17(3) 55.66(8) ?
Y1 Zn5 Zn4 9_6555 . 4_7755 122.75(9) 107.51(6) 129.22(8) ?
Y1 Zn5 Zn4 9_6555 . 5_6555 55.24(6) 45.08(5) 60.73(4) ?
Y1 Zn5 Zn4 9_6555 . 6_5655 122.39(8) 107.37(6) 128.56(6) ?
Y1 Zn5 Zn4 9_6555 . 10_5545 54.90(9) 45.67(6) 64.34(8) ?
Y1 Zn5 Zn4 9_6555 . 11_6745 124.64(15) 97.48(4) 156.62(5) ?
Y1 Zn5 Zn4 9_6555 . 12_7645 55.25(8) 45.83(5) 64.57(7) ?
Y1 Zn5 Zn6 9_6555 . . 123.75(6) 115.81(2) 130.31(6) ?
Y1 Zn5 Zn6 9_6555 . 7_7755 49.16(5) 42.170(19) 55.66(8) ?
Zn4 Zn5 Zn4 4_7755 . 5_6555 108.48(12) 91.05(6) 120.00(10) ?
Zn4 Zn5 Zn4 4_7755 . 6_5655 108.48(11) 91.05(6) 120.00(8) ?
Zn4 Zn5 Zn4 4_7755 . 10_5545 161.05(18) 142.56(5) 179.74(6) ?
Zn4 Zn5 Zn4 4_7755 . 11_6745 68.02(9) 64.03(8) 70.17(9) ?
Zn4 Zn5 Zn4 4_7755 . 12_7645 68.03(8) 64.03(7) 70.17(7) ?
Zn4 Zn5 Zn6 4_7755 . . 65.35(9) 55.48(3) 77.18(12) ?
Zn4 Zn5 Zn6 4_7755 . 7_7755 101.78(9) 87.25(4) 114.85(12) ?
Zn4 Zn5 Zn4 5_6555 . 6_5655 108.48(12) 91.05(8) 120.00(9) ?
Zn4 Zn5 Zn4 5_6555 . 10_5545 68.03(9) 64.03(9) 70.17(9) ?
Zn4 Zn5 Zn4 5_6555 . 11_6745 161.05(18) 142.56(5) 179.74(6) ?
Zn4 Zn5 Zn4 5_6555 . 12_7645 68.02(9) 64.03(8) 70.17(9) ?
Zn4 Zn5 Zn6 5_6555 . . 65.35(9) 55.48(3) 77.18(12) ?
Zn4 Zn5 Zn6 5_6555 . 7_7755 101.78(9) 87.25(4) 114.85(12) ?
Zn4 Zn5 Zn4 6_5655 . 10_5545 68.02(8) 64.03(7) 70.17(7) ?
Zn4 Zn5 Zn4 6_5655 . 11_6745 68.03(9) 64.03(8) 70.17(9) ?
Zn4 Zn5 Zn4 6_5655 . 12_7645 161.05(19) 142.56(6) 179.74(6) ?
Zn4 Zn5 Zn6 6_5655 . . 65.35(9) 55.48(5) 77.18(12) ?
Zn4 Zn5 Zn6 6_5655 . 7_7755 101.78(10) 87.25(4) 114.85(12) ?
Zn4 Zn5 Zn4 10_5545 . 11_6745 108.41(12) 90.81(6) 120.00(10) ?
Zn4 Zn5 Zn4 10_5545 . 12_7645 108.41(11) 90.81(6) 120.00(8) ?
Zn4 Zn5 Zn6 10_5545 . . 101.87(10) 87.57(4) 114.73(11) ?
Zn4 Zn5 Zn6 10_5545 . 7_7755 65.32(8) 55.31(3) 77.32(13) ?
Zn4 Zn5 Zn4 11_6745 . 12_7645 108.41(12) 90.81(7) 120.00(9) ?
Zn4 Zn5 Zn6 11_6745 . . 101.87(10) 87.57(4) 114.73(11) ?
Zn4 Zn5 Zn6 11_6745 . 7_7755 65.32(8) 55.31(3) 77.32(13) ?
Zn4 Zn5 Zn6 12_7645 . . 101.87(10) 87.57(4) 114.73(12) ?
Zn4 Zn5 Zn6 12_7645 . 7_7755 65.32(9) 55.31(5) 77.32(13) ?
Zn6 Zn5 Zn6 . . 7_7755 180 180 180 ?
Y1 Zn6 Y1 . . 2_7655 119.33(5) 118.01(5) 120.00(5) ?
Y1 Zn6 Y1 . . 3_6755 119.33(6) 118.01(6) 120.00(6) ?
Y1 Zn6 Zn4 . . . 64.39(7) 60.80(6) 66.65(7) ?
Y1 Zn6 Zn4 . . 2_7655 149.04(13) 135.97(6) 164.23(8) ?
Y1 Zn6 Zn4 . . 3_6755 64.67(6) 61.43(5) 66.87(6) ?
Y1 Zn6 Zn4 . . 4_7755 148.83(13) 135.78(7) 163.97(7) ?
Y1 Zn6 Zn4 . . 5_6555 64.63(8) 61.38(7) 66.86(8) ?
Y1 Zn6 Zn4 . . 6_5655 64.35(6) 60.75(5) 66.65(6) ?
Y1 Zn6 Zn5 . . . 89.82(7) 81.83(5) 97.82(3) ?
Y1 Zn6 Zn5 . . 4_7755 89.94(7) 81.94(4) 97.93(4) ?
Y1 Zn6 Y1 2_7655 . 3_6755 119.33(5) 118.01(6) 120.00(5) ?
Y1 Zn6 Zn4 2_7655 . . 64.67(7) 61.43(6) 66.87(7) ?
Y1 Zn6 Zn4 2_7655 . 2_7655 64.39(8) 60.80(7) 66.65(8) ?
Y1 Zn6 Zn4 2_7655 . 3_6755 149.04(13) 135.97(7) 164.23(8) ?
Y1 Zn6 Zn4 2_7655 . 4_7755 64.63(7) 61.38(6) 66.86(7) ?
Y1 Zn6 Zn4 2_7655 . 5_6555 64.35(8) 60.75(7) 66.65(8) ?
Y1 Zn6 Zn4 2_7655 . 6_5655 148.83(13) 135.78(8) 163.97(8) ?
Y1 Zn6 Zn5 2_7655 . . 89.82(7) 81.83(5) 97.82(3) ?
Y1 Zn6 Zn5 2_7655 . 4_7755 89.94(7) 81.94(4) 97.93(4) ?
Y1 Zn6 Zn4 3_6755 . . 149.04(13) 135.97(6) 164.23(8) ?
Y1 Zn6 Zn4 3_6755 . 2_7655 64.67(8) 61.43(8) 66.87(8) ?
Y1 Zn6 Zn4 3_6755 . 3_6755 64.39(6) 60.80(6) 66.65(6) ?
Y1 Zn6 Zn4 3_6755 . 4_7755 64.35(7) 60.75(7) 66.65(7) ?
Y1 Zn6 Zn4 3_6755 . 5_6555 148.83(13) 135.78(7) 163.97(7) ?
Y1 Zn6 Zn4 3_6755 . 6_5655 64.63(7) 61.38(6) 66.86(7) ?
Y1 Zn6 Zn5 3_6755 . . 89.82(7) 81.83(5) 97.82(3) ?
Y1 Zn6 Zn5 3_6755 . 4_7755 89.94(7) 81.94(4) 97.93(4) ?
Zn4 Zn6 Zn4 . . 2_7655 95.71(11) 89.00(7) 104.65(9) ?
Zn4 Zn6 Zn4 . . 3_6755 95.71(11) 89.00(7) 104.65(8) ?
Zn4 Zn6 Zn4 . . 4_7755 129.21(8) 127.89(8) 129.83(8) ?
Zn4 Zn6 Zn4 . . 5_6555 62.13(5) 59.99(5) 63.42(5) ?
Zn4 Zn6 Zn4 . . 6_5655 128.65(7) 127.04(7) 129.47(7) ?
Zn4 Zn6 Zn5 . . . 120.95(7) 113.95(5) 125.81(4) ?
Zn4 Zn6 Zn5 . . 4_7755 58.87(7) 54.03(4) 65.74(4) ?
Zn4 Zn6 Zn4 2_7655 . 3_6755 95.71(11) 89.00(8) 104.65(9) ?
Zn4 Zn6 Zn4 2_7655 . 4_7755 62.13(5) 59.99(5) 63.42(5) ?
Zn4 Zn6 Zn4 2_7655 . 5_6555 128.65(10) 127.04(9) 129.47(10) ?
Zn4 Zn6 Zn4 2_7655 . 6_5655 129.21(8) 127.89(8) 129.83(8) ?
Zn4 Zn6 Zn5 2_7655 . . 120.95(7) 113.95(5) 125.81(4) ?
Zn4 Zn6 Zn5 2_7655 . 4_7755 58.87(7) 54.03(4) 65.74(4) ?
Zn4 Zn6 Zn4 3_6755 . 4_7755 128.65(7) 127.04(7) 129.47(7) ?
Zn4 Zn6 Zn4 3_6755 . 5_6555 129.21(8) 127.89(8) 129.83(8) ?
Zn4 Zn6 Zn4 3_6755 . 6_5655 62.13(7) 59.99(7) 63.42(7) ?
Zn4 Zn6 Zn5 3_6755 . . 120.95(8) 113.95(6) 125.81(5) ?
Zn4 Zn6 Zn5 3_6755 . 4_7755 58.87(8) 54.03(5) 65.74(5) ?
Zn4 Zn6 Zn4 4_7755 . 5_6555 95.59(11) 88.89(7) 104.48(9) ?
Zn4 Zn6 Zn4 4_7755 . 6_5655 95.59(11) 88.89(7) 104.48(8) ?
Zn4 Zn6 Zn5 4_7755 . . 58.78(7) 53.96(4) 65.60(4) ?
Zn4 Zn6 Zn5 4_7755 . 4_7755 121.04(7) 114.09(5) 125.88(4) ?
Zn4 Zn6 Zn4 5_6555 . 6_5655 95.59(11) 88.89(8) 104.48(9) ?
Zn4 Zn6 Zn5 5_6555 . . 58.78(7) 53.96(4) 65.60(4) ?
Zn4 Zn6 Zn5 5_6555 . 4_7755 121.04(7) 114.09(5) 125.88(4) ?
Zn4 Zn6 Zn5 6_5655 . . 58.78(8) 53.96(5) 65.60(5) ?
Zn4 Zn6 Zn5 6_5655 . 4_7755 121.04(8) 114.09(5) 125.88(5) ?
Zn5 Zn6 Zn5 . . 4_7755 180 180 180 ?

loop_
_geom_bond_atom_site_label_1
_geom_bond_atom_site_label_2
_geom_bond_site_ssg_symmetry_1
_geom_bond_site_ssg_symmetry_2
_geom_bond_distance_av
_geom_bond_distance_min
_geom_bond_distance_max
_geom_bond_publ_flag
Y1 Y1 . 2_6655 3.749(3) 3.697(3) 3.801(3) ?
Y1 Y1 . 3_5655 3.749(2) 3.697(2) 3.801(2) ?
Y1 Zn1 . 2_6555 3.141(4) 3.104(5) 3.179(5) ?
Y1 Zn1 . 3_6755 3.141(4) 3.104(4) 3.179(4) ?
Y1 Zn2 . 7_6665 3.081(2) 3.045(2) 3.119(2) ?
Y1 Zn2 . 10_5545 3.081(2) 3.045(2) 3.119(2) ?
Y1 Zn3 . 2_6555 3.318(2) 3.294(3) 3.342(3) ?
Y1 Zn3 . 3_6755 3.317(3) 3.276(4) 3.360(4) ?
Y1 Zn3 . 4_6755 3.318(2) 3.294(3) 3.342(3) ?
Y1 Zn3 . 5_6555 3.317(2) 3.276(3) 3.360(3) ?
Y1 Zn4 . . 3.116(3) 3.080(4) 3.153(4) ?
Y1 Zn4 . 3_6755 3.131(2) 3.107(3) 3.158(3) ?
Y1 Zn4 . 5_6555 3.131(4) 3.107(4) 3.158(4) ?
Y1 Zn4 . 6_5655 3.116(3) 3.080(3) 3.153(3) ?
Y1 Zn4 . 8_5665 3.166(2) 3.129(3) 3.202(3) ?
Y1 Zn4 . 10_5545 3.166(2) 3.129(3) 3.202(3) ?
Y1 Zn5 . . 3.772(3) 3.239(6) 4.354(6) ?
Y1 Zn5 . 4_7755 3.777(3) 3.241(6) 4.359(6) ?
Y1 Zn6 . . 3.0096(15) 2.954(2) 3.047(2) ?
Zn1 Zn1 . 2_6555 2.643(4) 2.634(6) 2.653(6) ?
Zn1 Zn1 . 3_6655 2.643(3) 2.634(3) 2.653(3) ?
Zn1 Zn2 . . 2.852(2) 2.831(2) 2.874(2) ?
Zn1 Zn2 . 4_6655 2.852(2) 2.831(2) 2.874(2) ?
Zn1 Zn3 . . 2.525(2) 2.515(3) 2.534(3) ?
Zn1 Zn3 . 6_5555 2.525(2) 2.515(2) 2.534(2) ?
Zn1 Zn4 . . 2.745(4) 2.701(5) 2.788(5) ?
Zn1 Zn4 . 3_6655 2.735(4) 2.673(5) 2.797(5) ?
Zn1 Zn4 . 5_6555 2.736(4) 2.673(5) 2.797(5) ?
Zn1 Zn4 . 6_5555 2.744(4) 2.701(5) 2.788(5) ?
Zn2 Zn3 . . 2.566(3) 2.554(3) 2.578(3) ?
Zn2 Zn3 . 2_6555 2.566(4) 2.554(5) 2.578(5) ?
Zn2 Zn3 . 3_6655 2.566(3) 2.554(3) 2.578(3) ?
Zn2 Zn4 . . 2.815(3) 2.776(3) 2.854(3) ?
Zn2 Zn4 . 2_6555 2.815(3) 2.776(3) 2.854(3) ?
Zn2 Zn4 . 3_6655 2.815(5) 2.776(5) 2.854(5) ?
Zn3 Zn4 . . 2.747(3) 2.707(4) 2.786(4) ?
Zn3 Zn4 . 3_6655 2.731(3) 2.693(3) 2.770(3) ?
Zn3 Zn4 . 7_7665 2.746(3) 2.707(4) 2.786(4) ?
Zn3 Zn4 . 9_6565 2.731(3) 2.693(3) 2.770(3) ?
Zn4 Zn5 . 4_7755 2.656(2) 2.483(4) 3.003(4) ?
Zn4 Zn6 . . 2.857(3) 2.709(4) 3.131(4) ?
Zn5 Zn6 . . 2.620(5) 2.422(10) 2.818(10) ?
Zn5 Zn6 . 7_7755 2.621(5) 2.420(10) 2.822(10) ?

loop_
_twin_individual_id
_twin_individual_mass_fraction_refined
_twin_individual_twin_matrix_11
_twin_individual_twin_matrix_12
_twin_individual_twin_matrix_13
_twin_individual_twin_matrix_21
_twin_individual_twin_matrix_22
_twin_individual_twin_matrix_23
_twin_individual_twin_matrix_31
_twin_individual_twin_matrix_32
_twin_individual_twin_matrix_33
1 0.5 1 0 0 0 1 0 0 0 1
2 0.5 1 -1 0 1 0 0 0 0 1

loop_
_jana_atom_site_displace_legendre_atom_site_label
_jana_atom_site_displace_legendre_axis
_jana_atom_site_displace_legendre_param_order
_jana_atom_site_displace_legendre_param_coeff
Zn5 x 1 0
Zn5 y 1 0
Zn5 z 1 -0.0996(9)
Zn5 x 2 0
Zn5 y 2 0
Zn5 z 2 0
Zn6 x 1 0
Zn6 y 1 0
Zn6 z 1 -0.0447(8)
Zn6 x 2 0
Zn6 y 2 0
Zn6 z 2 0

loop_
_jana_atom_site_displace_xharm_site_label
_jana_atom_site_displace_xharm_axis
_jana_atom_site_displace_xharm_param_order
_jana_atom_site_displace_xharm_param_coeff
? ? ? ?

loop_
_jana_atom_site_displace_crenel_ortho_atom_site_label
_jana_atom_site_displace_crenel_ortho_axis
_jana_atom_site_displace_crenel_ortho_id
_jana_atom_site_displace_crenel_ortho_param_order
_jana_atom_site_displace_crenel_ortho_param_coeff
? ? ? ? ?

loop_
_jana_atom_site_u_legendre_atom_site_label
_jana_atom_site_u_legendre_tens_elem
_jana_atom_site_u_legendre_param_order
_jana_atom_site_u_legendre_param_coeff
Zn5 U11 1 0
Zn5 U22 1 0
Zn5 U33 1 0
Zn5 U12 1 0
Zn5 U13 1 0
Zn5 U23 1 0
Zn5 U11 2 -0.008(3)
Zn5 U22 2 -0.008(3)
Zn5 U33 2 -0.016(6)
Zn5 U12 2 -0.0038(13)
Zn5 U13 2 0
Zn5 U23 2 0

loop_
_jana_atom_site_u_xharm_atom_site_label
_jana_atom_site_u_xharm_tens_elem
_jana_atom_site_u_xharm_param_order
_jana_atom_site_u_xharm_param_coeff
? ? ? ?

loop_
_jana_atom_site_u_crenel_ortho_atom_site_label
_jana_atom_site_u_crenel_ortho_tens_elem
_jana_atom_site_u_crenel_ortho_id
_jana_atom_site_u_crenel_ortho_param_order
_jana_atom_site_u_crenel_ortho_param_coeff
? ? ? ? ?

loop_
_jana_atom_site_adp_c_fourier_atom_site_label
_jana_atom_site_adp_c_fourier_tens_elem
_jana_atom_site_adp_c_fourier_wave_vector_seq_id
_jana_atom_site_adp_c_fourier_param_cos
_jana_atom_site_adp_c_fourier_param_sin
? ? ? ? ?

loop_
_jana_atom_site_adp_d_fourier_atom_site_label
_jana_atom_site_adp_d_fourier_tens_elem
_jana_atom_site_adp_d_fourier_wave_vector_seq_id
_jana_atom_site_adp_d_fourier_param_cos
_jana_atom_site_adp_d_fourier_param_sin
? ? ? ? ?

loop_
_jana_atom_site_adp_e_fourier_atom_site_label
_jana_atom_site_adp_e_fourier_tens_elem
_jana_atom_site_adp_e_fourier_wave_vector_seq_id
_jana_atom_site_adp_e_fourier_param_cos
_jana_atom_site_adp_e_fourier_param_sin
? ? ? ? ?

loop_
_jana_atom_site_adp_f_fourier_atom_site_label
_jana_atom_site_adp_f_fourier_tens_elem
_jana_atom_site_adp_f_fourier_wave_vector_seq_id
_jana_atom_site_adp_f_fourier_param_cos
_jana_atom_site_adp_f_fourier_param_sin
? ? ? ? ?

_cod_database_fobs_code 2312152
